data_7042529
loop_
_publ_author_name
'Xue, Ying-Ying'
'Zhang, Li-Xia'
'Li, Shu-Ni'
'Jiang, Yu-Cheng'
'Hu, Man-Cheng'
'Zhai, Quan-Guo'

_publ_section_title
;
 Ionothermal synthesis of novel Pb-OH-Cu-X (X = Cl, Br and I) quaternary
 heterometallic frameworks with tunable optical properties.
;
_journal_issue 16
_journal_name_full 'Dalton transactions (Cambridge, England : 2003)'
_journal_page_first 5183
_journal_page_last 5188
_journal_paper_doi 10.1039/c7dt00712d
_journal_volume 46
_journal_year 2017
_chemical_formula_sum 'Cu H2 I3 O2 Pb2'
_chemical_formula_weight 892.64
_chemical_name_systematic
; 
 ? 
;
_space_group_IT_number 70
_symmetry_cell_setting orthorhombic
_symmetry_space_group_name_Hall '-F 2uv 2vw'
_symmetry_space_group_name_H-M 'F d d d :2'
_atom_sites_solution_hydrogens geom
_atom_sites_solution_primary direct
_atom_sites_solution_secondary difmap
_audit_creation_method SHELXL-97
_audit_update_record
;
2016-01-29 deposited with the CCDC.
2017-03-20 downloaded from the CCDC.
;
_cell_angle_alpha 90.00
_cell_angle_beta 90.00
_cell_angle_gamma 90.00
_cell_formula_units_Z 32
_cell_length_a 16.6743(15)
_cell_length_b 20.8855(18)
_cell_length_c 20.8865(19)
_cell_measurement_reflns_used 3424
_cell_measurement_temperature 298(2)
_cell_measurement_theta_max 27.964
_cell_measurement_theta_min 2.759
_cell_volume 7273.7(11)
_computing_cell_refinement 'Bruker SMART'
_computing_data_collection 'Bruker SMART'
_computing_data_reduction 'Bruker SHELXTL'
_computing_molecular_graphics 'Bruker SHELXTL'
_computing_publication_material 'Bruker SHELXTL'
_computing_structure_refinement 'SHELXL-97 (Sheldrick, 1997)'
_computing_structure_solution 'SHELXS-97 (Sheldrick, 1990)'
_diffrn_ambient_temperature 298(2)
_diffrn_measured_fraction_theta_full 0.999
_diffrn_measured_fraction_theta_max 0.999
_diffrn_measurement_device_type 'CCD area detector'
_diffrn_measurement_method 'phi and omega scans'
_diffrn_radiation_monochromator graphite
_diffrn_radiation_source 'fine-focus sealed tube'
_diffrn_radiation_type MoK\a
_diffrn_radiation_wavelength 0.71073
_diffrn_reflns_av_R_equivalents 0.1096
_diffrn_reflns_av_sigmaI/netI 0.0614
_diffrn_reflns_limit_h_max 19
_diffrn_reflns_limit_h_min -19
_diffrn_reflns_limit_k_max 19
_diffrn_reflns_limit_k_min -24
_diffrn_reflns_limit_l_max 24
_diffrn_reflns_limit_l_min -24
_diffrn_reflns_number 8811
_diffrn_reflns_theta_full 25.01
_diffrn_reflns_theta_max 25.01
_diffrn_reflns_theta_min 2.76
_exptl_absorpt_coefficient_mu 49.377
_exptl_absorpt_correction_T_max 0.1101
_exptl_absorpt_correction_T_min 0.0602
_exptl_absorpt_correction_type multi-scan
_exptl_absorpt_process_details sadabs
_exptl_crystal_colour yellow
_exptl_crystal_density_method 'not measured'
_exptl_crystal_description block
_exptl_crystal_F_000 11840
_exptl_crystal_size_max 0.13
_exptl_crystal_size_mid 0.10
_exptl_crystal_size_min 0.08
_refine_diff_density_max 2.214
_refine_diff_density_min -4.063
_refine_diff_density_rms 0.765
_refine_ls_extinction_method none
_refine_ls_goodness_of_fit_ref 1.096
_refine_ls_hydrogen_treatment mixed
_refine_ls_matrix_type full
_refine_ls_number_parameters 74
_refine_ls_number_reflns 1610
_refine_ls_number_restraints 6
_refine_ls_restrained_S_all 1.095
_refine_ls_R_factor_all 0.0554
_refine_ls_R_factor_gt 0.0456
_refine_ls_shift/su_max 0.001
_refine_ls_shift/su_mean 0.000
_refine_ls_structure_factor_coef Fsqd
_refine_ls_weighting_details 'calc w=1/[\s^2^(Fo^2^)+(0.0590P)^2^+71.7119P] where P=(Fo^2^+2Fc^2^)/3'
_refine_ls_weighting_scheme calc
_refine_ls_wR_factor_gt 0.1125
_refine_ls_wR_factor_ref 0.1167
_reflns_number_gt 1320
_reflns_number_total 1610
_reflns_threshold_expression >2sigma(I)
_cod_data_source_file c7dt00712d2.cif
_cod_data_source_block 2
_cod_depositor_comments
;
The following automatic conversions were performed:

'_symmetry_cell_setting' value 'Orthorhombic' changed to
'orthorhombic' according to
/home/data/users/saulius/crontab/automatic-downloads/rss-feeds/RSC/lib/dictionaries/cif_core.dic
dictionary named 'cif_core.dic' version 2.4.2 from 2011-04-26.

Automatic conversion script
Id: cif_fix_values 4973 2017-02-22 13:04:09Z antanas 

 Adding full bibliography for 7042527--7042529.cif.
;
_cod_original_sg_symbol_H-M Fddd
_cod_database_code 7042529

loop_
_symmetry_equiv_pos_as_xyz
'x, y, z'
'-x+3/4, -y+3/4, z'
'-x+3/4, y, -z+3/4'
'x, -y+3/4, -z+3/4'
'x, y+1/2, z+1/2'
'-x+3/4, -y+5/4, z+1/2'
'-x+3/4, y+1/2, -z+5/4'
'x, -y+5/4, -z+5/4'
'x+1/2, y, z+1/2'
'-x+5/4, -y+3/4, z+1/2'
'-x+5/4, y, -z+5/4'
'x+1/2, -y+3/4, -z+5/4'
'x+1/2, y+1/2, z'
'-x+5/4, -y+5/4, z'
'-x+5/4, y+1/2, -z+3/4'
'x+1/2, -y+5/4, -z+3/4'
'-x, -y, -z'
'x-3/4, y-3/4, -z'
'x-3/4, -y, z-3/4'
'-x, y-3/4, z-3/4'
'-x, -y+1/2, -z+1/2'
'x-3/4, y-1/4, -z+1/2'
'x-3/4, -y+1/2, z-1/4'
'-x, y-1/4, z-1/4'
'-x+1/2, -y, -z+1/2'
'x-1/4, y-3/4, -z+1/2'
'x-1/4, -y, z-1/4'
'-x+1/2, y-3/4, z-1/4'
'-x+1/2, -y+1/2, -z'
'x-1/4, y-1/4, -z'
'x-1/4, -y+1/2, z-3/4'
'-x+1/2, y-1/4, z-3/4'

loop_
_atom_site_label
_atom_site_type_symbol
_atom_site_fract_x
_atom_site_fract_y
_atom_site_fract_z
_atom_site_U_iso_or_equiv
_atom_site_adp_type
_atom_site_occupancy
_atom_site_symmetry_multiplicity
_atom_site_calc_flag
_atom_site_refinement_flags
Pb1 Pb 0.54372(4) 0.37321(3) 0.78057(3) 0.0185(2) Uani 1 1 d .
Pb2 Pb 0.69893(4) 0.46743(3) 0.87193(3) 0.0205(2) Uani 1 1 d .
Cu1 Cu 0.3750 0.68117(15) 0.8750 0.0244(7) Uani 1 2 d S
Cu2 Cu 0.3750 0.54855(16) 0.8750 0.0253(7) Uani 1 2 d S
I1 I 0.37693(6) 0.47500(5) 0.97796(5) 0.0165(3) Uani 1 1 d .
I2 I 0.37730(6) 0.76547(6) 0.97161(5) 0.0175(3) Uani 1 1 d .
I3 I 0.50719(6) 0.61470(5) 0.86279(5) 0.0154(3) Uani 1 1 d .
O1 O 0.5601(6) 0.4405(6) 0.8741(4) 0.014(2) Uani 1 1 d U
H1 H 0.5297 0.4731 0.8735 0.016 Uiso 1 1 d R
O2 O 0.6848(6) 0.3738(4) 0.8095(6) 0.017(3) Uani 1 1 d .
H2 H 0.7160 0.3729 0.7773 0.020 Uiso 1 1 d R

loop_
_atom_site_aniso_label
_atom_site_aniso_U_11
_atom_site_aniso_U_22
_atom_site_aniso_U_33
_atom_site_aniso_U_23
_atom_site_aniso_U_13
_atom_site_aniso_U_12
Pb1 0.0186(4) 0.0196(4) 0.0172(4) 0.0008(2) -0.0038(2) -0.0021(3)
Pb2 0.0199(4) 0.0105(4) 0.0311(4) 0.0000(2) -0.0004(3) -0.0069(3)
Cu1 0.0196(15) 0.0148(17) 0.0389(18) 0.000 0.0024(13) 0.000
Cu2 0.0201(15) 0.0181(17) 0.0378(17) 0.000 0.0014(13) 0.000
I1 0.0151(6) 0.0100(6) 0.0243(6) 0.0020(4) 0.0000(4) 0.0015(4)
I2 0.0185(6) 0.0144(6) 0.0195(6) -0.0018(4) -0.0007(4) -0.0009(4)
I3 0.0116(5) 0.0099(5) 0.0248(5) -0.0005(4) 0.0026(4) -0.0001(4)
O1 0.011(4) 0.013(4) 0.017(4) -0.001(3) -0.002(3) 0.007(3)
O2 0.016(5) 0.010(6) 0.025(6) 0.004(4) -0.007(5) 0.000(5)

loop_
_atom_type_symbol
_atom_type_description
_atom_type_scat_dispersion_real
_atom_type_scat_dispersion_imag
_atom_type_scat_source
H H 0.0000 0.0000 'International Tables Vol C Tables 4.2.6.8 and 6.1.1.4'
O O 0.0106 0.0060 'International Tables Vol C Tables 4.2.6.8 and 6.1.1.4'
I I -0.4742 1.8119 'International Tables Vol C Tables 4.2.6.8 and 6.1.1.4'
Cu Cu 0.3201 1.2651 'International Tables Vol C Tables 4.2.6.8 and 6.1.1.4'
Pb Pb -3.3944 10.1111 'International Tables Vol C Tables 4.2.6.8 and 6.1.1.4'

loop_
_geom_angle_atom_site_label_1
_geom_angle_atom_site_label_2
_geom_angle_atom_site_label_3
_geom_angle
_geom_angle_site_symmetry_1
_geom_angle_site_symmetry_3
O1 Pb1 O1 68.9(5) 4_556 .
O1 Pb1 O2 71.8(4) 4_556 .
O1 Pb1 O2 71.8(4) . .
O2 Pb2 O1 73.6(4) . .
O2 Pb2 O2 70.3(5) . 4_556
O1 Pb2 O2 72.9(4) . 4_556
I3 Cu1 I3 115.93(13) 3_556 .
I3 Cu1 I2 106.70(3) 3_556 .
I3 Cu1 I2 114.21(3) . .
I3 Cu1 I2 114.21(3) 3_556 3_556
I3 Cu1 I2 106.70(3) . 3_556
I2 Cu1 I2 97.80(11) . 3_556
I3 Cu1 Cu2 57.97(6) 3_556 .
I3 Cu1 Cu2 57.97(6) . .
I2 Cu1 Cu2 131.10(6) . .
I2 Cu1 Cu2 131.10(6) 3_556 .
I3 Cu2 I3 116.18(13) . 3_556
I3 Cu2 I1 103.77(3) . 3_556
I3 Cu2 I1 112.11(3) 3_556 3_556
I3 Cu2 I1 112.11(3) . .
I3 Cu2 I1 103.77(3) 3_556 .
I1 Cu2 I1 108.93(12) 3_556 .
I3 Cu2 Cu1 58.09(7) . .
I3 Cu2 Cu1 58.09(7) 3_556 .
I1 Cu2 Cu1 125.53(6) 3_556 .
I1 Cu2 Cu1 125.53(6) . .
Cu2 I3 Cu1 63.94(9) . .
Pb2 O1 Pb1 104.8(3) . 4_556
Pb2 O1 Pb1 103.4(3) . .
Pb1 O1 Pb1 109.5(5) 4_556 .
Pb2 O1 H1 112.9 . .
Pb1 O1 H1 112.8 4_556 .
Pb1 O1 H1 112.8 . .
Pb2 O2 Pb2 108.5(5) . 4_556
Pb2 O2 Pb1 103.8(4) . .
Pb2 O2 Pb1 103.8(4) 4_556 .
Pb2 O2 H2 113.3 . .
Pb2 O2 H2 113.2 4_556 .
Pb1 O2 H2 113.3 . .

loop_
_geom_bond_atom_site_label_1
_geom_bond_atom_site_label_2
_geom_bond_distance
_geom_bond_site_symmetry_2
Pb1 O1 2.410(9) 4_556
Pb1 O1 2.421(10) .
Pb1 O2 2.429(10) .
Pb2 O2 2.362(10) .
Pb2 O1 2.383(10) .
Pb2 O2 2.396(10) 4_556
Cu1 I3 2.617(2) 3_556
Cu1 I3 2.617(2) .
Cu1 I2 2.678(2) .
Cu1 I2 2.678(2) 3_556
Cu1 Cu2 2.770(5) .
Cu2 I3 2.614(2) .
Cu2 I3 2.614(2) 3_556
Cu2 I1 2.643(2) 3_556
Cu2 I1 2.643(2) .
O1 Pb1 2.410(9) 4_556
O1 H1 0.8500 .
O2 Pb2 2.396(10) 4_556
O2 H2 0.8500 .

loop_
_geom_torsion_atom_site_label_1
_geom_torsion_atom_site_label_2
_geom_torsion_atom_site_label_3
_geom_torsion_atom_site_label_4
_geom_torsion
_geom_torsion_site_symmetry_1
_geom_torsion_site_symmetry_4
I3 Cu1 Cu2 I3 180.0 3_556 .
I2 Cu1 Cu2 I3 -95.51(4) . .
I2 Cu1 Cu2 I3 84.49(4) 3_556 .
I3 Cu1 Cu2 I3 180.0 . 3_556
I2 Cu1 Cu2 I3 84.49(4) . 3_556
I2 Cu1 Cu2 I3 -95.51(4) 3_556 3_556
I3 Cu1 Cu2 I1 95.74(4) 3_556 3_556
I3 Cu1 Cu2 I1 -84.26(4) . 3_556
I2 Cu1 Cu2 I1 -179.77(4) . 3_556
I2 Cu1 Cu2 I1 0.23(4) 3_556 3_556
I3 Cu1 Cu2 I1 -84.26(4) 3_556 .
I3 Cu1 Cu2 I1 95.74(4) . .
I2 Cu1 Cu2 I1 0.23(4) . .
I2 Cu1 Cu2 I1 -179.77(4) 3_556 .
I3 Cu2 I3 Cu1 0.0 3_556 .
I1 Cu2 I3 Cu1 123.52(7) 3_556 .
I1 Cu2 I3 Cu1 -119.08(8) . .
I3 Cu1 I3 Cu2 0.0 3_556 .
I2 Cu1 I3 Cu2 124.68(8) . .
I2 Cu1 I3 Cu2 -128.46(7) 3_556 .
O2 Pb2 O1 Pb1 93.8(4) . 4_556
O2 Pb2 O1 Pb1 19.9(4) 4_556 4_556
O2 Pb2 O1 Pb1 -20.9(4) . .
O2 Pb2 O1 Pb1 -94.8(4) 4_556 .
O1 Pb1 O1 Pb2 97.5(3) 4_556 .
O2 Pb1 O1 Pb2 20.6(4) . .
O1 Pb1 O1 Pb1 -13.8(5) 4_556 4_556
O2 Pb1 O1 Pb1 -90.7(4) . 4_556
O1 Pb2 O2 Pb2 -89.1(4) . 4_556
O2 Pb2 O2 Pb2 -11.9(5) 4_556 4_556
O1 Pb2 O2 Pb1 20.9(4) . .
O2 Pb2 O2 Pb1 98.1(3) 4_556 .
O1 Pb1 O2 Pb2 -93.9(4) 4_556 .
O1 Pb1 O2 Pb2 -20.8(4) . .
O1 Pb1 O2 Pb2 19.5(4) 4_556 4_556
O1 Pb1 O2 Pb2 92.7(4) . 4_556
